data_7025241
loop_
_publ_author_name
'Yang, Yi'
'Cui, Dongmei'
'Chen, Xuesi'

_publ_section_title
;
 The behavior of pyrrolyl ligands within the rare-earth metal alkyl
 complexes. Insertion of C=N and C=O double bonds into Ln-sigma-C bonds.
;
_journal_issue 16
_journal_name_full 'Dalton transactions (Cambridge, England : 2003)'
_journal_page_first 3959
_journal_page_last 3967
_journal_paper_doi 10.1039/b926038b
_journal_volume 39
_journal_year 2010
_chemical_formula_sum 'C40 H66 Lu2 N4 O2 Si4'
_chemical_formula_weight 1097.27
_chemical_name_systematic
;
?
;
_space_group_IT_number 14
_symmetry_cell_setting monoclinic
_symmetry_space_group_name_Hall '-P 2ybc'
_symmetry_space_group_name_H-M 'P 1 21/c 1'
_atom_sites_solution_hydrogens geom
_atom_sites_solution_primary direct
_atom_sites_solution_secondary difmap
_audit_creation_method SHELXL-97
_cell_angle_alpha 90.00
_cell_angle_beta 90.5500(10)
_cell_angle_gamma 90.00
_cell_formula_units_Z 4
_cell_length_a 11.3018(5)
_cell_length_b 35.7385(17)
_cell_length_c 12.1937(6)
_cell_measurement_temperature 187(2)
_cell_volume 4924.9(4)
_computing_structure_refinement 'SHELXL-97 (Sheldrick, 1997)'
_computing_structure_solution 'SHELXS-97 (Sheldrick, 1990)'
_diffrn_ambient_temperature 187(2)
_diffrn_measured_fraction_theta_full 0.995
_diffrn_measured_fraction_theta_max 0.995
_diffrn_radiation_monochromator graphite
_diffrn_radiation_source 'fine-focus sealed tube'
_diffrn_radiation_type MoK\a
_diffrn_radiation_wavelength 0.71073
_diffrn_reflns_av_R_equivalents 0.0324
_diffrn_reflns_av_sigmaI/netI 0.0386
_diffrn_reflns_limit_h_max 12
_diffrn_reflns_limit_h_min -13
_diffrn_reflns_limit_k_max 32
_diffrn_reflns_limit_k_min -44
_diffrn_reflns_limit_l_max 14
_diffrn_reflns_limit_l_min -15
_diffrn_reflns_number 27545
_diffrn_reflns_theta_full 26.04
_diffrn_reflns_theta_max 26.04
_diffrn_reflns_theta_min 1.76
_exptl_absorpt_coefficient_mu 4.117
_exptl_absorpt_correction_T_max 0.6379
_exptl_absorpt_correction_T_min 0.5085
_exptl_absorpt_correction_type multi-scan
_exptl_crystal_density_diffrn 1.480
_exptl_crystal_density_method 'not measured'
_exptl_crystal_F_000 2192
_exptl_crystal_size_max 0.19
_exptl_crystal_size_mid 0.15
_exptl_crystal_size_min 0.12
_refine_diff_density_max 1.190
_refine_diff_density_min -0.517
_refine_diff_density_rms 0.100
_refine_ls_extinction_method none
_refine_ls_goodness_of_fit_ref 0.948
_refine_ls_hydrogen_treatment constr
_refine_ls_matrix_type full
_refine_ls_number_parameters 483
_refine_ls_number_reflns 9673
_refine_ls_number_restraints 0
_refine_ls_restrained_S_all 0.948
_refine_ls_R_factor_all 0.0419
_refine_ls_R_factor_gt 0.0308
_refine_ls_shift/su_max 0.006
_refine_ls_shift/su_mean 0.000
_refine_ls_structure_factor_coef Fsqd
_refine_ls_weighting_details 'calc w=1/[\s^2^(Fo^2^)+(0.0322P)^2^+4.5374P] where P=(Fo^2^+2Fc^2^)/3'
_refine_ls_weighting_scheme calc
_refine_ls_wR_factor_gt 0.0632
_refine_ls_wR_factor_ref 0.0675
_reflns_number_gt 7986
_reflns_number_total 9673
_reflns_threshold_expression >2sigma(I)
_cod_data_source_file b926038b.txt
_cod_data_source_block 1b
_cod_depositor_comments
;
The following automatic conversions were performed:

'_symmetry_cell_setting' value 'Monoclinic' changed to 'monoclinic'
according to /home/saulius/struct/CIF-dictionaries/cif_core.dic
dictionary named 'cif_core.dic' version 2.4.2 from
2011-04-26.

'_exptl_absorpt_correction_type' value 'Multi-scan'
changed to 'multi-scan' according to
/home/saulius/struct/CIF-dictionaries/cif_core.dic dictionary named
'cif_core.dic' version 2.4.2 from 2011-04-26.

Automatic conversion script
Id: cif_fix_values 1891 2012-01-12 08:04:46Z andrius 
;
_cod_original_sg_symbol_H-M P2(1)/c
_cod_database_code 7025241

loop_
_symmetry_equiv_pos_as_xyz
'x, y, z'
'-x, y+1/2, -z+1/2'
'-x, -y, -z'
'x, -y-1/2, z-1/2'

loop_
_atom_site_label
_atom_site_type_symbol
_atom_site_fract_x
_atom_site_fract_y
_atom_site_fract_z
_atom_site_U_iso_or_equiv
_atom_site_adp_type
_atom_site_occupancy
_atom_site_symmetry_multiplicity
_atom_site_calc_flag
_atom_site_refinement_flags
Lu1 Lu 0.731645(15) 0.592760(5) 0.894942(14) 0.02808(6) Uani 1 1 d .
Lu2 Lu 0.748093(15) 0.697566(5) 0.942548(14) 0.02721(6) Uani 1 1 d .
N1 N 0.8629(3) 0.64520(9) 0.9804(3) 0.0280(8) Uani 1 1 d .
N2 N 0.6857(3) 0.67329(9) 1.0978(3) 0.0291(8) Uani 1 1 d .
N3 N 0.6975(3) 0.64724(9) 0.7966(3) 0.0295(8) Uani 1 1 d .
N4 N 0.5441(3) 0.60868(10) 0.9192(3) 0.0332(8) Uani 1 1 d .
O1 O 0.5979(3) 0.73356(8) 1.0154(2) 0.0378(7) Uani 1 1 d .
O2 O 0.6416(3) 0.54959(9) 1.0061(3) 0.0437(8) Uani 1 1 d .
Si1 Si 0.88722(12) 0.52193(3) 0.71522(10) 0.0369(3) Uani 1 1 d .
Si2 Si 1.04856(12) 0.73636(4) 0.94081(12) 0.0464(3) Uani 1 1 d .
Si3 Si 0.88450(12) 0.62043(4) 1.35300(10) 0.0400(3) Uani 1 1 d .
Si4 Si 0.39320(14) 0.60702(4) 0.67061(14) 0.0540(4) Uani 1 1 d .
C1 C 0.9425(4) 0.62312(12) 0.9242(4) 0.0340(10) Uani 1 1 d .
H1 H 0.9799 0.6302 0.8598 0.041 Uiso 1 1 calc R
C2 C 0.9589(4) 0.58970(13) 0.9758(4) 0.0387(11) Uani 1 1 d .
H2 H 1.0088 0.5704 0.9543 0.046 Uiso 1 1 calc R
C3 C 0.8849(4) 0.59013(12) 1.0690(4) 0.0365(10) Uani 1 1 d .
H3 H 0.8750 0.5709 1.1194 0.044 Uiso 1 1 calc R
C4 C 0.8298(4) 0.62494(11) 1.0702(3) 0.0289(9) Uani 1 1 d .
C5 C 0.7457(4) 0.64202(11) 1.1519(3) 0.0302(9) Uani 1 1 d .
H5 H 0.6865 0.6232 1.1717 0.036 Uiso 1 1 calc R
C6 C 0.5821(4) 0.68539(12) 1.1453(3) 0.0327(10) Uani 1 1 d .
C7 C 0.5193(4) 0.66878(14) 1.2308(4) 0.0421(11) Uani 1 1 d .
H7 H 0.5503 0.6476 1.2651 0.051 Uiso 1 1 calc R
C8 C 0.4120(4) 0.68309(16) 1.2656(4) 0.0509(14) Uani 1 1 d .
H8 H 0.3723 0.6713 1.3223 0.061 Uiso 1 1 calc R
C9 C 0.3637(4) 0.71411(17) 1.2184(4) 0.0530(14) Uani 1 1 d .
H9 H 0.2915 0.7233 1.2425 0.064 Uiso 1 1 calc R
C10 C 0.4228(4) 0.73182(14) 1.1344(4) 0.0464(13) Uani 1 1 d .
H10 H 0.3909 0.7531 1.1016 0.056 Uiso 1 1 calc R
C11 C 0.5295(4) 0.71762(12) 1.0998(3) 0.0342(10) Uani 1 1 d .
C12 C 0.5586(5) 0.76832(14) 0.9686(4) 0.0587(15) Uani 1 1 d .
H12A H 0.4820 0.7649 0.9354 0.088 Uiso 1 1 calc R
H12B H 0.6137 0.7763 0.9140 0.088 Uiso 1 1 calc R
H12C H 0.5537 0.7869 1.0251 0.088 Uiso 1 1 calc R
C13 C 0.8897(4) 0.74487(13) 0.9533(4) 0.0448(12) Uani 1 1 d .
H13A H 0.8689 0.7630 0.8973 0.054 Uiso 1 1 calc R
H13B H 0.8786 0.7572 1.0234 0.054 Uiso 1 1 calc R
C14 C 1.1423(5) 0.77960(16) 0.9583(5) 0.0667(17) Uani 1 1 d .
H14A H 1.1179 0.7981 0.9058 0.100 Uiso 1 1 calc R
H14B H 1.2239 0.7734 0.9469 0.100 Uiso 1 1 calc R
H14C H 1.1328 0.7893 1.0311 0.100 Uiso 1 1 calc R
C15 C 1.0831(5) 0.71682(18) 0.8018(5) 0.0738(18) Uani 1 1 d .
H15A H 1.0503 0.6921 0.7952 0.111 Uiso 1 1 calc R
H15B H 1.1674 0.7156 0.7929 0.111 Uiso 1 1 calc R
H15C H 1.0495 0.7327 0.7462 0.111 Uiso 1 1 calc R
C16 C 1.1021(5) 0.70210(16) 1.0466(5) 0.0734(19) Uani 1 1 d .
H16A H 1.0904 0.7123 1.1185 0.110 Uiso 1 1 calc R
H16B H 1.1848 0.6973 1.0361 0.110 Uiso 1 1 calc R
H16C H 1.0585 0.6792 1.0394 0.110 Uiso 1 1 calc R
C17 C 0.8108(4) 0.65462(12) 1.2567(3) 0.0316(10) Uani 1 1 d .
H17A H 0.7543 0.6687 1.2996 0.038 Uiso 1 1 calc R
H17B H 0.8712 0.6722 1.2342 0.038 Uiso 1 1 calc R
C18 C 1.0407(5) 0.61182(16) 1.3123(5) 0.0597(15) Uani 1 1 d .
H18A H 1.0822 0.6352 1.3085 0.090 Uiso 1 1 calc R
H18B H 1.0419 0.5999 1.2418 0.090 Uiso 1 1 calc R
H18C H 1.0784 0.5959 1.3656 0.090 Uiso 1 1 calc R
C19 C 0.7980(5) 0.57597(15) 1.3593(4) 0.0608(15) Uani 1 1 d .
H19A H 0.7990 0.5639 1.2889 0.091 Uiso 1 1 calc R
H19B H 0.7177 0.5814 1.3789 0.091 Uiso 1 1 calc R
H19C H 0.8327 0.5597 1.4133 0.091 Uiso 1 1 calc R
C20 C 0.8843(6) 0.64243(15) 1.4917(4) 0.0624(16) Uani 1 1 d .
H20A H 0.9292 0.6272 1.5419 0.094 Uiso 1 1 calc R
H20B H 0.8043 0.6445 1.5170 0.094 Uiso 1 1 calc R
H20C H 0.9191 0.6669 1.4877 0.094 Uiso 1 1 calc R
C21 C 0.7646(4) 0.67330(13) 0.7403(3) 0.0383(11) Uani 1 1 d .
H21 H 0.8412 0.6693 0.7157 0.046 Uiso 1 1 calc R
C22 C 0.7015(5) 0.70596(13) 0.7258(3) 0.0433(12) Uani 1 1 d .
H22 H 0.7273 0.7275 0.6907 0.052 Uiso 1 1 calc R
C23 C 0.5905(4) 0.70036(13) 0.7744(4) 0.0411(11) Uani 1 1 d .
H23 H 0.5293 0.7177 0.7783 0.049 Uiso 1 1 calc R
C24 C 0.5894(4) 0.66424(12) 0.8154(3) 0.0344(10) Uani 1 1 d .
C25 C 0.4933(4) 0.64311(12) 0.8734(4) 0.0404(11) Uani 1 1 d .
H25 H 0.4672 0.6586 0.9350 0.049 Uiso 1 1 calc R
C26 C 0.4833(4) 0.59222(13) 1.0043(4) 0.0416(12) Uani 1 1 d .
C27 C 0.3755(5) 0.60461(16) 1.0505(5) 0.0601(16) Uani 1 1 d .
H27 H 0.3361 0.6251 1.0206 0.072 Uiso 1 1 calc R
C28 C 0.3287(6) 0.5860(2) 1.1409(6) 0.082(2) Uani 1 1 d .
H28 H 0.2581 0.5945 1.1706 0.098 Uiso 1 1 calc R
C29 C 0.3829(6) 0.5560(2) 1.1868(6) 0.086(2) Uani 1 1 d .
H29 H 0.3499 0.5444 1.2476 0.103 Uiso 1 1 calc R
C30 C 0.4876(5) 0.54248(17) 1.1432(5) 0.0656(17) Uani 1 1 d .
H30 H 0.5251 0.5217 1.1737 0.079 Uiso 1 1 calc R
C31 C 0.5347(5) 0.56037(14) 1.0542(4) 0.0462(12) Uani 1 1 d .
C32 C 0.6942(5) 0.51473(14) 1.0415(5) 0.0603(15) Uani 1 1 d .
H32A H 0.7180 0.5167 1.1171 0.090 Uiso 1 1 calc R
H32B H 0.7620 0.5094 0.9975 0.090 Uiso 1 1 calc R
H32C H 0.6374 0.4949 1.0336 0.090 Uiso 1 1 calc R
C33 C 0.7587(4) 0.54991(13) 0.7547(4) 0.0414(11) Uani 1 1 d .
H33A H 0.6962 0.5317 0.7649 0.050 Uiso 1 1 calc R
H33B H 0.7374 0.5635 0.6886 0.050 Uiso 1 1 calc R
C34 C 1.0129(5) 0.55325(16) 0.6786(5) 0.0621(16) Uani 1 1 d .
H34A H 0.9888 0.5696 0.6201 0.093 Uiso 1 1 calc R
H34B H 1.0788 0.5384 0.6554 0.093 Uiso 1 1 calc R
H34C H 1.0356 0.5678 0.7414 0.093 Uiso 1 1 calc R
C35 C 0.9416(5) 0.49119(14) 0.8288(4) 0.0539(14) Uani 1 1 d .
H35A H 0.9624 0.5063 0.8912 0.081 Uiso 1 1 calc R
H35B H 1.0098 0.4776 0.8049 0.081 Uiso 1 1 calc R
H35C H 0.8804 0.4739 0.8487 0.081 Uiso 1 1 calc R
C36 C 0.8587(5) 0.49050(14) 0.5950(4) 0.0511(13) Uani 1 1 d .
H36A H 0.8029 0.4715 0.6151 0.077 Uiso 1 1 calc R
H36B H 0.9315 0.4790 0.5732 0.077 Uiso 1 1 calc R
H36C H 0.8271 0.5049 0.5351 0.077 Uiso 1 1 calc R
C37 C 0.3856(4) 0.63790(14) 0.7947(5) 0.0546(14) Uani 1 1 d .
H37A H 0.3632 0.6626 0.7692 0.065 Uiso 1 1 calc R
H37B H 0.3207 0.6288 0.8388 0.065 Uiso 1 1 calc R
C38 C 0.3899(6) 0.55673(15) 0.7118(6) 0.080(2) Uani 1 1 d .
H38A H 0.3850 0.5413 0.6474 0.119 Uiso 1 1 calc R
H38B H 0.3223 0.5522 0.7570 0.119 Uiso 1 1 calc R
H38C H 0.4608 0.5508 0.7522 0.119 Uiso 1 1 calc R
C39 C 0.2564(5) 0.61816(19) 0.5874(5) 0.083(2) Uani 1 1 d .
H39A H 0.2660 0.6419 0.5520 0.124 Uiso 1 1 calc R
H39B H 0.1891 0.6191 0.6348 0.124 Uiso 1 1 calc R
H39C H 0.2443 0.5991 0.5329 0.124 Uiso 1 1 calc R
C40 C 0.5239(5) 0.61623(17) 0.5832(4) 0.0657(16) Uani 1 1 d .
H40A H 0.5948 0.6096 0.6226 0.099 Uiso 1 1 calc R
H40B H 0.5264 0.6423 0.5644 0.099 Uiso 1 1 calc R
H40C H 0.5181 0.6015 0.5175 0.099 Uiso 1 1 calc R

loop_
_atom_site_aniso_label
_atom_site_aniso_U_11
_atom_site_aniso_U_22
_atom_site_aniso_U_33
_atom_site_aniso_U_23
_atom_site_aniso_U_13
_atom_site_aniso_U_12
Lu1 0.02750(10) 0.02680(10) 0.02997(10) -0.00259(8) 0.00166(7) 0.00115(7)
Lu2 0.02987(10) 0.02539(10) 0.02634(10) -0.00028(7) -0.00126(7) 0.00059(7)
N1 0.0238(18) 0.031(2) 0.0297(19) -0.0035(15) 0.0006(14) 0.0012(14)
N2 0.0288(19) 0.0298(19) 0.0287(18) 0.0021(15) -0.0001(14) 0.0077(15)
N3 0.031(2) 0.032(2) 0.0262(18) -0.0049(15) -0.0020(15) -0.0005(15)
N4 0.0264(19) 0.035(2) 0.038(2) -0.0049(17) 0.0057(16) -0.0028(15)
O1 0.0439(19) 0.0330(18) 0.0364(17) -0.0010(14) -0.0078(14) 0.0119(14)
O2 0.049(2) 0.0353(18) 0.0469(19) 0.0083(15) 0.0080(16) -0.0002(15)
Si1 0.0430(8) 0.0324(7) 0.0353(7) -0.0019(6) 0.0043(6) 0.0085(5)
Si2 0.0390(8) 0.0447(8) 0.0555(9) -0.0008(7) 0.0021(6) -0.0122(6)
Si3 0.0547(9) 0.0378(7) 0.0273(6) 0.0009(6) -0.0043(6) 0.0110(6)
Si4 0.0489(9) 0.0415(8) 0.0710(10) 0.0038(8) -0.0284(8) -0.0073(7)
C1 0.027(2) 0.038(3) 0.037(2) -0.009(2) 0.0013(19) -0.0024(19)
C2 0.038(3) 0.034(3) 0.044(3) -0.015(2) -0.007(2) 0.014(2)
C3 0.045(3) 0.027(2) 0.038(3) -0.004(2) -0.004(2) 0.009(2)
C4 0.032(2) 0.028(2) 0.027(2) -0.0056(18) -0.0085(17) 0.0005(18)
C5 0.035(2) 0.029(2) 0.026(2) -0.0028(18) 0.0007(18) 0.0020(18)
C6 0.029(2) 0.038(3) 0.031(2) -0.014(2) -0.0057(18) 0.0049(18)
C7 0.039(3) 0.049(3) 0.038(3) -0.008(2) 0.006(2) -0.004(2)
C8 0.039(3) 0.074(4) 0.041(3) -0.019(3) 0.009(2) -0.009(3)
C9 0.026(3) 0.080(4) 0.053(3) -0.030(3) 0.002(2) 0.003(3)
C10 0.038(3) 0.048(3) 0.053(3) -0.027(2) -0.017(2) 0.014(2)
C11 0.036(3) 0.037(3) 0.030(2) -0.013(2) -0.0058(19) 0.005(2)
C12 0.080(4) 0.047(3) 0.050(3) 0.001(3) -0.012(3) 0.031(3)
C13 0.047(3) 0.036(3) 0.052(3) -0.002(2) -0.001(2) -0.010(2)
C14 0.050(4) 0.064(4) 0.086(4) -0.003(3) 0.005(3) -0.021(3)
C15 0.064(4) 0.077(4) 0.080(4) -0.011(4) 0.025(3) -0.017(3)
C16 0.067(4) 0.057(4) 0.095(5) 0.010(3) -0.040(4) -0.014(3)
C17 0.042(3) 0.030(2) 0.023(2) -0.0009(18) -0.0020(18) 0.0086(19)
C18 0.054(3) 0.061(4) 0.064(4) -0.017(3) -0.012(3) 0.020(3)
C19 0.086(4) 0.051(3) 0.046(3) 0.008(3) 0.009(3) 0.000(3)
C20 0.092(5) 0.064(4) 0.031(3) -0.003(3) -0.006(3) 0.020(3)
C21 0.050(3) 0.040(3) 0.024(2) -0.002(2) 0.002(2) -0.005(2)
C22 0.067(3) 0.038(3) 0.025(2) 0.007(2) -0.007(2) -0.002(2)
C23 0.052(3) 0.036(3) 0.035(3) 0.002(2) -0.014(2) 0.010(2)
C24 0.032(2) 0.037(3) 0.034(2) -0.007(2) -0.0109(19) 0.0032(19)
C25 0.031(3) 0.036(3) 0.055(3) -0.011(2) 0.001(2) 0.0042(19)
C26 0.039(3) 0.040(3) 0.046(3) -0.015(2) 0.009(2) -0.010(2)
C27 0.041(3) 0.059(4) 0.080(4) -0.014(3) 0.025(3) -0.013(3)
C28 0.067(4) 0.077(5) 0.102(5) -0.021(4) 0.049(4) -0.018(4)
C29 0.093(5) 0.083(5) 0.083(5) -0.009(4) 0.055(4) -0.031(4)
C30 0.078(4) 0.059(4) 0.060(4) 0.009(3) 0.022(3) -0.019(3)
C31 0.052(3) 0.043(3) 0.044(3) 0.000(2) 0.013(2) -0.012(2)
C32 0.082(4) 0.036(3) 0.063(4) 0.011(3) 0.005(3) 0.001(3)
C33 0.044(3) 0.040(3) 0.040(3) -0.009(2) -0.004(2) 0.006(2)
C34 0.061(4) 0.066(4) 0.060(4) -0.003(3) 0.018(3) -0.007(3)
C35 0.067(4) 0.041(3) 0.053(3) 0.000(3) -0.003(3) 0.017(3)
C36 0.067(4) 0.045(3) 0.042(3) -0.009(2) 0.012(2) 0.008(3)
C37 0.034(3) 0.046(3) 0.084(4) 0.000(3) -0.011(3) 0.006(2)
C38 0.090(5) 0.046(4) 0.103(5) 0.006(4) -0.030(4) -0.008(3)
C39 0.065(4) 0.075(5) 0.107(5) 0.015(4) -0.049(4) -0.012(3)
C40 0.070(4) 0.068(4) 0.059(4) -0.012(3) -0.016(3) -0.005(3)

loop_
_atom_type_symbol
_atom_type_description
_atom_type_scat_dispersion_real
_atom_type_scat_dispersion_imag
_atom_type_scat_source
C C 0.0033 0.0016 'International Tables Vol C Tables 4.2.6.8 and 6.1.1.4'
H H 0.0000 0.0000 'International Tables Vol C Tables 4.2.6.8 and 6.1.1.4'
N N 0.0061 0.0033 'International Tables Vol C Tables 4.2.6.8 and 6.1.1.4'
O O 0.0106 0.0060 'International Tables Vol C Tables 4.2.6.8 and 6.1.1.4'
Si Si 0.0817 0.0704 'International Tables Vol C Tables 4.2.6.8 and 6.1.1.4'
Lu Lu -0.4720 5.8584 'International Tables Vol C Tables 4.2.6.8 and 6.1.1.4'

loop_
_geom_angle_atom_site_label_1
_geom_angle_atom_site_label_2
_geom_angle_atom_site_label_3
_geom_angle
N4 Lu1 O2 70.38(12)
N4 Lu1 N3 72.47(12)
O2 Lu1 N3 142.85(12)
N4 Lu1 C33 113.65(15)
O2 Lu1 C33 93.09(15)
N3 Lu1 C33 101.30(14)
N4 Lu1 N1 107.69(11)
O2 Lu1 N1 120.10(11)
N3 Lu1 N1 72.14(11)
C33 Lu1 N1 133.83(14)
N4 Lu1 C1 137.69(13)
O2 Lu1 C1 126.91(13)
N3 Lu1 C1 82.55(13)
C33 Lu1 C1 104.22(15)
N1 Lu1 C1 30.60(11)
N4 Lu1 C4 99.99(13)
O2 Lu1 C4 90.00(12)
N3 Lu1 C4 96.81(12)
C33 Lu1 C4 145.23(15)
N1 Lu1 C4 30.12(11)
C1 Lu1 C4 49.06(13)
N4 Lu1 C3 120.37(13)
O2 Lu1 C3 78.42(13)
N3 Lu1 C3 122.20(12)
C33 Lu1 C3 117.63(14)
N1 Lu1 C3 50.06(12)
C1 Lu1 C3 48.95(14)
C4 Lu1 C3 29.90(12)
N4 Lu1 C2 148.73(13)
O2 Lu1 C2 100.34(13)
N3 Lu1 C2 111.72(13)
C33 Lu1 C2 96.26(14)
N1 Lu1 C2 49.97(11)
C1 Lu1 C2 29.21(13)
C4 Lu1 C2 49.22(12)
C3 Lu1 C2 30.01(13)
N4 Lu1 Lu2 76.81(9)
O2 Lu1 Lu2 126.43(8)
N3 Lu1 Lu2 42.05(8)
C33 Lu1 Lu2 139.32(12)
N1 Lu1 Lu2 36.94(7)
C1 Lu1 Lu2 62.02(9)
C4 Lu1 Lu2 55.30(9)
C3 Lu1 Lu2 83.41(9)
C2 Lu1 Lu2 86.56(9)
N2 Lu2 O1 69.34(11)
N2 Lu2 N1 72.23(12)
O1 Lu2 N1 141.51(11)
N2 Lu2 C13 117.52(15)
O1 Lu2 C13 94.65(14)
N1 Lu2 C13 101.03(15)
N2 Lu2 N3 104.27(12)
O1 Lu2 N3 119.47(11)
N1 Lu2 N3 72.30(11)
C13 Lu2 N3 133.58(14)
N2 Lu2 C21 134.72(14)
O1 Lu2 C21 127.16(13)
N1 Lu2 C21 82.85(13)
C13 Lu2 C21 103.76(16)
N3 Lu2 C21 30.85(12)
N2 Lu2 C24 96.06(14)
O1 Lu2 C24 88.84(12)
N1 Lu2 C24 97.35(13)
C13 Lu2 C24 145.25(16)
N3 Lu2 C24 30.68(12)
C21 Lu2 C24 49.71(14)
N2 Lu2 C23 116.86(14)
O1 Lu2 C23 77.90(13)
N1 Lu2 C23 122.90(13)
C13 Lu2 C23 117.57(16)
N3 Lu2 C23 50.61(12)
C21 Lu2 C23 49.58(15)
C24 Lu2 C23 29.98(13)
N2 Lu2 C22 145.22(14)
O1 Lu2 C22 100.19(13)
N1 Lu2 C22 112.73(13)
C13 Lu2 C22 95.84(17)
N3 Lu2 C22 50.68(12)
C21 Lu2 C22 29.92(14)
C24 Lu2 C22 49.65(15)
C23 Lu2 C22 30.14(14)
N2 Lu2 Lu1 74.17(9)
O1 Lu2 Lu1 124.92(8)
N1 Lu2 Lu1 42.35(8)
C13 Lu2 Lu1 139.21(12)
N3 Lu2 Lu1 36.81(7)
C21 Lu2 Lu1 62.20(10)
C24 Lu2 Lu1 55.49(10)
C23 Lu2 Lu1 83.66(10)
C22 Lu2 Lu1 87.20(10)
C4 N1 C1 106.2(3)
C4 N1 Lu2 115.4(3)
C1 N1 Lu2 136.6(3)
C4 N1 Lu1 77.3(2)
C1 N1 Lu1 76.2(2)
Lu2 N1 Lu1 100.71(12)
C6 N2 C5 116.2(3)
C6 N2 Lu2 121.1(3)
C5 N2 Lu2 122.6(2)
C24 N3 C21 105.9(4)
C24 N3 Lu1 115.2(3)
C21 N3 Lu1 137.0(3)
C24 N3 Lu2 76.7(2)
C21 N3 Lu2 75.9(2)
Lu1 N3 Lu2 101.14(12)
C26 N4 C25 116.6(4)
C26 N4 Lu1 118.3(3)
C25 N4 Lu1 122.4(3)
C11 O1 C12 118.0(4)
C11 O1 Lu2 117.7(2)
C12 O1 Lu2 123.6(3)
C31 O2 C32 117.8(4)
C31 O2 Lu1 116.8(3)
C32 O2 Lu1 124.9(3)
C33 Si1 C34 110.0(2)
C33 Si1 C35 112.5(2)
C34 Si1 C35 106.6(3)
C33 Si1 C36 113.7(2)
C34 Si1 C36 107.3(2)
C35 Si1 C36 106.3(2)
C13 Si2 C16 111.2(3)
C13 Si2 C15 110.5(3)
C16 Si2 C15 108.0(3)
C13 Si2 C14 113.9(2)
C16 Si2 C14 106.3(3)
C15 Si2 C14 106.6(3)
C18 Si3 C20 108.7(3)
C18 Si3 C19 111.6(3)
C20 Si3 C19 108.4(3)
C18 Si3 C17 110.8(2)
C20 Si3 C17 106.7(2)
C19 Si3 C17 110.4(2)
C40 Si4 C38 110.0(3)
C40 Si4 C39 107.9(3)
C38 Si4 C39 109.3(3)
C40 Si4 C37 113.6(2)
C38 Si4 C37 110.4(3)
C39 Si4 C37 105.5(3)
C2 C1 N1 110.9(4)
C2 C1 Lu1 79.7(3)
N1 C1 Lu1 73.2(2)
C1 C2 C3 106.4(4)
C1 C2 Lu1 71.1(2)
C3 C2 Lu1 74.3(3)
C4 C3 C2 106.6(4)
C4 C3 Lu1 72.3(2)
C2 C3 Lu1 75.7(3)
N1 C4 C3 109.8(4)
N1 C4 C5 119.5(3)
C3 C4 C5 130.7(4)
N1 C4 Lu1 72.6(2)
C3 C4 Lu1 77.8(2)
C5 C4 Lu1 116.4(3)
N2 C5 C4 107.6(3)
N2 C5 C17 111.6(3)
C4 C5 C17 111.6(3)
N2 C6 C7 128.2(4)
N2 C6 C11 116.6(4)
C7 C6 C11 115.2(4)
C8 C7 C6 121.5(5)
C9 C8 C7 121.4(5)
C8 C9 C10 119.4(5)
C11 C10 C9 119.3(5)
C10 C11 C6 123.2(4)
C10 C11 O1 124.1(4)
C6 C11 O1 112.7(4)
Si2 C13 Lu2 123.3(2)
C5 C17 Si3 122.3(3)
C22 C21 N3 110.3(4)
C22 C21 Lu2 78.4(3)
N3 C21 Lu2 73.3(2)
C21 C22 C23 106.7(4)
C21 C22 Lu2 71.7(2)
C23 C22 Lu2 74.8(2)
C24 C23 C22 107.2(4)
C24 C23 Lu2 72.5(2)
C22 C23 Lu2 75.0(3)
N3 C24 C23 109.8(4)
N3 C24 C25 120.0(4)
C23 C24 C25 130.3(4)
N3 C24 Lu2 72.6(2)
C23 C24 Lu2 77.5(3)
C25 C24 Lu2 116.0(3)
N4 C25 C24 108.6(4)
N4 C25 C37 115.8(4)
C24 C25 C37 109.5(4)
N4 C26 C31 117.5(4)
N4 C26 C27 126.9(5)
C31 C26 C27 115.6(5)
C28 C27 C26 119.9(6)
C29 C28 C27 122.0(6)
C28 C29 C30 120.0(6)
C31 C30 C29 118.7(6)
C30 C31 O2 123.0(5)
C30 C31 C26 123.7(5)
O2 C31 C26 113.2(4)
Si1 C33 Lu1 131.7(2)
C25 C37 Si4 121.8(3)

loop_
_geom_bond_atom_site_label_1
_geom_bond_atom_site_label_2
_geom_bond_distance
Lu1 N4 2.217(3)
Lu1 O2 2.298(3)
Lu1 N3 2.317(3)
Lu1 C33 2.318(4)
Lu1 N1 2.601(3)
Lu1 C1 2.640(4)
Lu1 C4 2.659(4)
Lu1 C3 2.728(4)
Lu1 C2 2.745(4)
Lu1 Lu2 3.7946(3)
Lu2 N2 2.204(3)
Lu2 O1 2.314(3)
Lu2 N1 2.321(3)
Lu2 C13 2.331(4)
Lu2 N3 2.590(3)
Lu2 C21 2.623(4)
Lu2 C24 2.643(4)
Lu2 C23 2.704(4)
Lu2 C22 2.706(4)
N1 C4 1.368(5)
N1 C1 1.383(5)
N2 C6 1.381(5)
N2 C5 1.461(5)
N3 C24 1.385(5)
N3 C21 1.387(5)
N4 C26 1.381(6)
N4 C25 1.466(6)
O1 C11 1.413(5)
O1 C12 1.436(5)
O2 C31 1.402(6)
O2 C32 1.444(6)
Si1 C33 1.831(4)
Si1 C34 1.866(5)
Si1 C35 1.867(5)
Si1 C36 1.872(5)
Si2 C13 1.829(5)
Si2 C16 1.875(6)
Si2 C15 1.878(6)
Si2 C14 1.885(5)
Si3 C18 1.864(5)
Si3 C20 1.865(5)
Si3 C19 1.868(6)
Si3 C17 1.884(4)
Si4 C40 1.860(6)
Si4 C38 1.867(6)
Si4 C39 1.884(5)
Si4 C37 1.876(6)
C1 C2 1.362(6)
C2 C3 1.417(6)
C3 C4 1.391(6)
C4 C5 1.513(6)
C5 C17 1.535(6)
C6 C7 1.399(6)
C6 C11 1.408(6)
C7 C8 1.386(6)
C8 C9 1.361(8)
C9 C10 1.382(7)
C10 C11 1.379(6)
C21 C22 1.378(6)
C22 C23 1.407(7)
C23 C24 1.384(6)
C24 C25 1.506(6)
C25 C37 1.554(7)
C26 C31 1.413(7)
C26 C27 1.418(6)
C27 C28 1.396(8)
C28 C29 1.354(9)
C29 C30 1.389(8)
C30 C31 1.371(7)
